data_4512406
loop_
_publ_author_name
'Qin, Ling'
'Jia, Hai-Lang'
'Guo, Zi-Jian'
'Zheng, He-Gen'

_publ_section_title
;
 Molecular Tectonics of Four-Connected Network Topologies by Regulating
 the Ratios of Tetrahedral and Square-Planar Building Units
;
_journal_issue 12
_journal_name_full 'Crystal Growth &amp; Design'
_journal_page_first 6607
_journal_paper_doi 10.1021/cg501508e
_journal_volume 14
_journal_year 2014
_chemical_formula_moiety 'C51 H55 N6 O10 Zn'
_chemical_formula_sum 'C51 H55 N6 O10 Zn'
_chemical_formula_weight 977.42
_chemical_name_systematic
; 
 ? 
;
_space_group_IT_number 52
_symmetry_cell_setting orthorhombic
_symmetry_space_group_name_Hall '-P 2a 2bc'
_symmetry_space_group_name_H-M 'P n n a'
_atom_sites_solution_hydrogens geom
_atom_sites_solution_primary direct
_atom_sites_solution_secondary difmap
_audit_creation_method SHELXL-97
_cell_angle_alpha 90.00
_cell_angle_beta 90.00
_cell_angle_gamma 90.00
_cell_formula_units_Z 8
_cell_length_a 13.7355(12)
_cell_length_b 40.624(4)
_cell_length_c 20.8303(19)
_cell_measurement_temperature 293(2)
_cell_volume 11623.1(19)
_computing_cell_refinement 'Bruker SMART'
_computing_data_collection 'Bruker SMART'
_computing_data_reduction 'Bruker SAINT'
_computing_molecular_graphics 'Bruker SHELXTL'
_computing_publication_material 'Bruker SHELXTL'
_computing_structure_refinement 'SHELXL-97 (Sheldrick, 1997)'
_computing_structure_solution 'SHELXS-97 (Sheldrick, 1990)'
_diffrn_ambient_temperature 293(2)
_diffrn_measured_fraction_theta_full 0.997
_diffrn_measured_fraction_theta_max 0.997
_diffrn_measurement_device_type 'Bruker Apex Smart CCD'
_diffrn_measurement_method 'phi and omega scans'
_diffrn_radiation_monochromator graphite
_diffrn_radiation_source 'fine-focus sealed tube'
_diffrn_radiation_type MoK\a
_diffrn_radiation_wavelength 0.71073
_diffrn_reflns_av_R_equivalents 0.1016
_diffrn_reflns_av_sigmaI/netI 0.0673
_diffrn_reflns_limit_h_max 16
_diffrn_reflns_limit_h_min -16
_diffrn_reflns_limit_k_max 48
_diffrn_reflns_limit_k_min -48
_diffrn_reflns_limit_l_max 24
_diffrn_reflns_limit_l_min -22
_diffrn_reflns_number 83426
_diffrn_reflns_theta_full 25.00
_diffrn_reflns_theta_max 25.00
_diffrn_reflns_theta_min 1.00
_exptl_absorpt_coefficient_mu 0.477
_exptl_absorpt_correction_T_max 0.9073
_exptl_absorpt_correction_T_min 0.8766
_exptl_absorpt_correction_type multi-scan
_exptl_absorpt_process_details sadabs
_exptl_crystal_colour yellow
_exptl_crystal_density_diffrn 1.117
_exptl_crystal_density_method 'not measured'
_exptl_crystal_description block
_exptl_crystal_F_000 4104
_exptl_crystal_size_max 0.30
_exptl_crystal_size_mid 0.28
_exptl_crystal_size_min 0.22
_platon_squeeze_details
;

 
The PLATON SQUEEZE procedure was used to treat 
regions of diffuse solvent which could not be 
sensibly modelled in terms of atomic sites.  
Their contribution to the diffraction pattern was 
removed and modified Fo2 written to a new HKL file. 
The number of electrons thus located, 1205 per unit cell,
is included in the formula, formula weight, 
calculated density, and F(000).  
This residual electron density was assigned 
five molecules of DMF solvent, 
[1205/8 = 150 e per two ligand; three molecules of the DMF and three molecules of the water would give 150e].
;
_refine_diff_density_max 0.898
_refine_diff_density_min -0.813
_refine_diff_density_rms 0.069
_refine_ls_extinction_method none
_refine_ls_goodness_of_fit_ref 1.055
_refine_ls_hydrogen_treatment constr
_refine_ls_matrix_type full
_refine_ls_number_parameters 441
_refine_ls_number_reflns 10209
_refine_ls_number_restraints 775
_refine_ls_restrained_S_all 1.109
_refine_ls_R_factor_all 0.1178
_refine_ls_R_factor_gt 0.0782
_refine_ls_shift/su_max 0.000
_refine_ls_shift/su_mean 0.000
_refine_ls_structure_factor_coef Fsqd
_refine_ls_weighting_details 'calc w=1/[\s^2^(Fo^2^)+(0.0948P)^2^+9.0000P] where P=(Fo^2^+2Fc^2^)/3'
_refine_ls_weighting_scheme calc
_refine_ls_wR_factor_gt 0.2045
_refine_ls_wR_factor_ref 0.2180
_reflns_number_gt 6022
_reflns_number_total 10209
_reflns_threshold_expression >2sigma(I)
_cod_data_source_file cg501508e_si_002.cif
_cod_data_source_block 3
_cod_depositor_comments
;
The following automatic conversions were performed:

'_symmetry_cell_setting' value 'Orthorhombic' changed to
'orthorhombic' according to
/home/saulius/struct/COD-crude-data--automatic-downloads/rss-feeds/ACS/lib/dictionaries/cif_core.dic
dictionary named 'cif_core.dic' version 2.4.2 from 2011-04-26.

Automatic conversion script
Id: cif_fix_values 2935 2014-11-11 08:27:57Z andrius 

 Adding full bibliography for 4512404--4512406.cif.

The following automatic conversions were performed:

'_refine_ls_hydrogen_treatment' value 'constra' was replaced with the
value 'constr' as specified in the replacement file
'src/cod-tools/trunk/data/replacement-values/replacement_values.lst'.

Automatic conversion script
Id: cif_fix_values 5376 2017-05-30 11:51:03Z andrius 
;
_cod_original_sg_symbol_Hall ' -P 2a 2bc   '
_cod_original_sg_symbol_H-M 'Pnna '
_cod_database_code 4512406

loop_
_symmetry_equiv_pos_as_xyz
'x, y, z'
'-x+1/2, -y, z'
'x, -y+1/2, -z+1/2'
'-x+1/2, y+1/2, -z+1/2'
'-x, -y, -z'
'x-1/2, y, -z'
'-x, y-1/2, z-1/2'
'x-1/2, -y-1/2, z-1/2'

loop_
_atom_site_label
_atom_site_type_symbol
_atom_site_fract_x
_atom_site_fract_y
_atom_site_fract_z
_atom_site_U_iso_or_equiv
_atom_site_adp_type
_atom_site_occupancy
_atom_site_symmetry_multiplicity
_atom_site_calc_flag
_atom_site_refinement_flags
_atom_site_disorder_assembly
_atom_site_disorder_group
C44 C 0.271(2) 0.6875(5) 0.7440(9) 0.136(3) Uani 0.496(10) 1 d PU A 1
O4' O 0.3758(6) 0.6342(2) 0.7229(4) 0.085(3) Uani 0.496(10) 1 d P A 1
C44' C 0.3559(15) 0.6627(5) 0.7346(8) 0.123(4) Uani 0.504(10) 1 d PU A 2
O4 O 0.1853(8) 0.6895(2) 0.7527(4) 0.102(4) Uani 0.504(10) 1 d P A 2
C1 C 0.9035(5) 0.89787(15) 0.3566(3) 0.0882(16) Uani 1 1 d U . .
H1 H 0.9125 0.8935 0.3132 0.106 Uiso 1 1 calc R . .
C2 C 0.9723(4) 0.91686(16) 0.3879(3) 0.0891(15) Uani 1 1 d U . .
H2 H 1.0249 0.9251 0.3648 0.107 Uiso 1 1 calc R . .
C3 C 0.9652(4) 0.92382(11) 0.4516(2) 0.0559(11) Uani 1 1 d U . .
C4 C 0.8836(4) 0.91110(14) 0.4798(3) 0.0795(15) Uani 1 1 d U . .
H4 H 0.8729 0.9149 0.5232 0.095 Uiso 1 1 calc R . .
C5 C 0.8175(4) 0.89303(15) 0.4459(3) 0.0793(15) Uani 1 1 d U . .
H5 H 0.7627 0.8854 0.4675 0.095 Uiso 1 1 calc R . .
C6 C 1.0374(3) 0.94372(11) 0.4860(2) 0.0534(10) Uani 1 1 d U . .
C7 C 1.1280(4) 0.94791(13) 0.4606(3) 0.0672(12) Uani 1 1 d U . .
H7 H 1.1432 0.9380 0.4216 0.081 Uiso 1 1 calc R . .
C8 C 1.1986(4) 0.96678(12) 0.4917(2) 0.0657(12) Uani 1 1 d U . .
H8 H 1.2596 0.9693 0.4731 0.079 Uiso 1 1 calc R . .
C9 C 1.1792(3) 0.98161(11) 0.5492(2) 0.0515(10) Uani 1 1 d U . .
C10 C 1.0857(4) 0.97785(12) 0.5745(2) 0.0604(12) Uani 1 1 d U . .
H10 H 1.0694 0.9882 0.6128 0.072 Uiso 1 1 calc R . .
C11 C 1.0184(4) 0.95910(12) 0.5435(2) 0.0592(11) Uani 1 1 d U . .
H11 H 0.9572 0.9566 0.5619 0.071 Uiso 1 1 calc R . .
C12 C 1.2500 1.0000 0.6504(3) 0.0471(14) Uani 1 2 d SU . .
C13 C 1.2548(4) 1.02873(12) 0.6845(2) 0.0666(13) Uani 1 1 d U . .
H13 H 1.2569 1.0487 0.6628 0.080 Uiso 1 1 calc R . .
C14 C 1.2566(4) 1.02850(12) 0.7507(2) 0.0641(12) Uani 1 1 d U . .
H14 H 1.2625 1.0484 0.7725 0.077 Uiso 1 1 calc R . .
C15 C 1.2500 1.0000 0.7856(3) 0.0514(14) Uani 1 2 d SU . .
C16 C 1.2500 1.0000 0.8566(3) 0.0519(14) Uani 1 2 d SU . .
C17 C 1.2468(4) 1.02866(13) 0.8925(2) 0.0704(13) Uani 1 1 d U . .
H17 H 1.2448 1.0487 0.8709 0.085 Uiso 1 1 calc R . .
C18 C 1.2464(4) 1.02893(14) 0.9581(2) 0.0707(14) Uani 1 1 d U . .
H18 H 1.2438 1.0488 0.9802 0.085 Uiso 1 1 calc R . .
C19 C 1.2500 1.0000 0.9910(3) 0.0585(15) Uani 1 2 d SU . .
C20 C 1.1842(3) 1.02054(13) 1.0943(2) 0.0608(12) Uani 1 1 d U . .
C21 C 1.2112(4) 1.03479(15) 1.1506(2) 0.0738(14) Uani 1 1 d U . .
H21 H 1.2738 1.0313 1.1662 0.089 Uiso 1 1 calc R . .
C22 C 1.1480(4) 1.05424(14) 1.1847(3) 0.0726(13) Uani 1 1 d U . .
H22 H 1.1694 1.0644 1.2221 0.087 Uiso 1 1 calc R . .
C23 C 1.0529(4) 1.05900(13) 1.1646(2) 0.0652(12) Uani 1 1 d U . .
C24 C 1.0266(4) 1.04461(14) 1.1063(2) 0.0754(14) Uani 1 1 d U . .
H24 H 0.9640 1.0477 1.0904 0.090 Uiso 1 1 calc R . .
C25 C 1.0914(4) 1.02613(14) 1.0723(2) 0.0710(13) Uani 1 1 d U . .
H25 H 1.0723 1.0171 1.0333 0.085 Uiso 1 1 calc R . .
C26 C 0.9858(4) 1.07831(12) 1.2039(2) 0.0610(12) Uani 1 1 d U . .
C27 C 0.9909(4) 1.07797(12) 1.2708(2) 0.0637(12) Uani 1 1 d U . .
H27 H 1.0377 1.0652 1.2915 0.076 Uiso 1 1 calc R . .
C28 C 0.9253(4) 1.09688(12) 1.3065(2) 0.0623(12) Uani 1 1 d U . .
H28 H 0.9302 1.0966 1.3510 0.075 Uiso 1 1 calc R . .
C29 C 0.8495(4) 1.11446(12) 1.2161(2) 0.0622(12) Uani 1 1 d U . .
H29 H 0.8003 1.1268 1.1972 0.075 Uiso 1 1 calc R . .
C30 C 0.9102(4) 1.09666(13) 1.1769(2) 0.0667(13) Uani 1 1 d U . .
H30 H 0.9009 1.0968 1.1327 0.080 Uiso 1 1 calc R . .
C31 C 0.6166(5) 0.83670(16) 0.4324(3) 0.0935(18) Uani 1 1 d U . .
C32 C 0.5725(6) 0.81209(16) 0.4788(3) 0.1021(18) Uani 1 1 d U . .
C33 C 0.5030(6) 0.82131(18) 0.5182(4) 0.120(2) Uani 1 1 d U . .
H33 H 0.4826 0.8431 0.5171 0.144 Uiso 1 1 calc R . .
C34 C 0.4592(7) 0.8002(2) 0.5609(4) 0.135(2) Uani 1 1 d U . .
H34 H 0.4104 0.8080 0.5879 0.162 Uiso 1 1 calc R . .
C35 C 0.4871(7) 0.7678(2) 0.5640(4) 0.131(2) Uani 1 1 d U . .
C36 C 0.5598(7) 0.7593(2) 0.5267(4) 0.152(2) Uani 1 1 d U . .
H36 H 0.5829 0.7378 0.5299 0.182 Uiso 1 1 calc R . .
C37 C 0.6047(7) 0.78005(19) 0.4828(4) 0.138(2) Uani 1 1 d U . .
H37 H 0.6551 0.7725 0.4568 0.165 Uiso 1 1 calc R . .
C38 C 0.43662(17) 0.74409(4) 0.60583(5) 0.154(2) Uani 1 1 d GU A .
C39 C 0.34786(17) 0.75170(5) 0.63425(5) 0.164(2) Uani 1 1 d GU . .
H39 H 0.3167 0.7714 0.6243 0.197 Uiso 1 1 calc R . .
C40 C 0.3057(2) 0.72992(6) 0.67757(6) 0.175(3) Uani 1 1 d GU A .
H40 H 0.2464 0.7350 0.6966 0.210 Uiso 1 1 calc R . .
C41 C 0.3524(2) 0.70053(5) 0.69248(6) 0.163(2) Uani 1 1 d GU . .
C42 C 0.4411(2) 0.69292(4) 0.66407(5) 0.185(3) Uani 1 1 d GU A .
H42 H 0.4723 0.6733 0.6740 0.222 Uiso 1 1 calc R . .
C43 C 0.4832(2) 0.71470(4) 0.62074(5) 0.183(2) Uani 1 1 d GU . .
H43 H 0.5426 0.7096 0.6017 0.220 Uiso 1 1 calc R A .
N1 N 0.82642(4) 0.885791(15) 0.38479(3) 0.0505(9) Uani 1 1 d G . .
N2 N 1.24975(12) 1.00013(6) 0.58192(7) 0.0510(13) Uani 1 2 d SG . .
N3 N 1.24978(17) 1.00017(7) 1.05929(7) 0.0686(17) Uani 1 2 d SG . .
N4 N 0.8574(2) 1.11491(7) 1.28002(7) 0.0498(9) Uani 1 1 d G . .
O1 O 0.68247(6) 0.824354(13) 0.39717(2) 0.1003(14) Uani 1 1 d G . .
O2 O 0.59319(4) 0.86514(2) 0.43381(3) 0.1204(17) Uani 1 1 d G . .
O3 O 0.3112(3) 0.66984(6) 0.77706(7) 0.1011(15) Uani 1 1 d GU . .
Zn1 Zn 0.73236(4) 0.856037(11) 0.33508(2) 0.0494(2) Uani 1 1 d G . .

loop_
_atom_site_aniso_label
_atom_site_aniso_U_11
_atom_site_aniso_U_22
_atom_site_aniso_U_33
_atom_site_aniso_U_23
_atom_site_aniso_U_13
_atom_site_aniso_U_12
C44 0.191(8) 0.121(7) 0.098(6) 0.038(6) 0.021(6) -0.063(6)
O4' 0.097(6) 0.072(6) 0.087(6) 0.038(4) 0.013(5) -0.005(4)
C44' 0.162(8) 0.122(7) 0.086(6) 0.029(6) 0.019(6) -0.071(6)
O4 0.114(8) 0.091(6) 0.102(7) 0.026(5) 0.034(6) -0.032(5)
C1 0.094(4) 0.125(4) 0.046(3) -0.026(3) 0.013(3) -0.038(3)
C2 0.090(3) 0.121(4) 0.056(3) -0.017(3) 0.015(3) -0.044(3)
C3 0.062(3) 0.066(2) 0.040(2) -0.010(2) 0.006(2) -0.009(2)
C4 0.074(3) 0.109(3) 0.056(3) -0.026(3) 0.015(3) -0.024(3)
C5 0.063(3) 0.119(4) 0.056(3) -0.029(3) 0.015(2) -0.027(3)
C6 0.053(2) 0.066(2) 0.041(2) -0.0026(19) 0.0033(19) -0.007(2)
C7 0.064(3) 0.080(3) 0.058(3) -0.015(2) 0.008(2) -0.011(2)
C8 0.064(3) 0.081(3) 0.053(3) -0.017(2) 0.010(2) -0.012(2)
C9 0.058(3) 0.059(2) 0.038(2) 0.003(2) -0.002(2) -0.007(2)
C10 0.062(3) 0.078(3) 0.041(2) -0.008(2) 0.005(2) -0.009(2)
C11 0.055(3) 0.077(3) 0.045(2) -0.004(2) 0.005(2) -0.007(2)
C12 0.055(3) 0.055(3) 0.031(3) 0.000 0.000 -0.008(3)
C13 0.094(4) 0.061(3) 0.044(3) 0.006(2) 0.003(2) -0.003(3)
C14 0.089(3) 0.059(3) 0.044(2) -0.002(2) -0.002(2) -0.007(2)
C15 0.056(3) 0.059(3) 0.039(3) 0.000 0.000 -0.002(3)
C16 0.063(4) 0.060(3) 0.033(3) 0.000 0.000 0.004(3)
C17 0.095(3) 0.070(3) 0.046(3) 0.003(2) 0.005(2) 0.009(3)
C18 0.087(3) 0.081(3) 0.044(3) -0.010(2) -0.002(2) 0.016(3)
C19 0.060(4) 0.083(4) 0.032(3) 0.000 0.000 0.019(3)
C20 0.056(3) 0.089(3) 0.037(2) -0.005(2) -0.002(2) 0.022(2)
C21 0.055(3) 0.112(4) 0.055(3) -0.016(3) -0.007(2) 0.023(3)
C22 0.059(3) 0.107(3) 0.052(3) -0.017(2) -0.007(2) 0.014(3)
C23 0.060(3) 0.092(3) 0.043(2) -0.003(2) -0.001(2) 0.018(2)
C24 0.062(3) 0.113(3) 0.051(3) -0.015(3) -0.013(2) 0.025(3)
C25 0.065(3) 0.108(3) 0.040(2) -0.015(2) -0.006(2) 0.020(3)
C26 0.057(3) 0.079(3) 0.046(2) -0.005(2) 0.001(2) 0.016(2)
C27 0.068(3) 0.081(3) 0.042(2) -0.001(2) -0.005(2) 0.020(2)
C28 0.070(3) 0.078(3) 0.038(2) 0.000(2) -0.003(2) 0.014(3)
C29 0.070(3) 0.068(3) 0.048(3) 0.003(2) 0.000(2) 0.020(2)
C30 0.066(3) 0.092(3) 0.042(3) 0.009(2) -0.003(2) 0.022(2)
C31 0.107(4) 0.085(4) 0.089(4) 0.003(3) 0.023(3) -0.027(3)
C32 0.135(4) 0.077(3) 0.095(4) 0.022(3) 0.045(3) -0.014(3)
C33 0.149(5) 0.100(4) 0.111(4) 0.042(3) 0.050(4) -0.004(3)
C34 0.164(5) 0.118(4) 0.122(4) 0.041(4) 0.059(4) -0.018(4)
C35 0.167(4) 0.111(4) 0.116(4) 0.042(3) 0.061(4) -0.031(4)
C36 0.197(5) 0.110(4) 0.149(4) 0.041(4) 0.066(4) -0.010(4)
C37 0.169(5) 0.112(4) 0.132(4) 0.025(4) 0.082(4) -0.013(4)
C38 0.196(5) 0.128(4) 0.137(4) 0.049(4) 0.044(4) -0.056(4)
C39 0.222(5) 0.136(4) 0.133(4) 0.036(4) 0.061(4) -0.051(4)
C40 0.234(6) 0.154(5) 0.138(5) 0.009(4) 0.062(5) -0.071(5)
C41 0.225(6) 0.157(5) 0.107(4) 0.051(4) 0.024(4) -0.062(5)
C42 0.216(6) 0.170(5) 0.168(5) 0.075(4) 0.004(5) -0.053(5)
C43 0.216(5) 0.164(4) 0.170(5) 0.079(4) 0.034(4) -0.042(4)
N1 0.056(2) 0.054(2) 0.042(2) 0.0014(17) 0.0013(18) -0.0023(18)
N2 0.051(3) 0.065(3) 0.037(3) 0.000 0.000 -0.014(2)
N3 0.054(4) 0.117(5) 0.034(3) 0.000 0.000 0.035(3)
N4 0.053(2) 0.054(2) 0.043(2) 0.0014(17) -0.0004(17) 0.0065(18)
O1 0.133(4) 0.084(3) 0.085(3) 0.001(2) 0.036(3) -0.026(3)
O2 0.132(4) 0.101(3) 0.128(4) 0.047(3) 0.027(3) -0.004(3)
O3 0.122(4) 0.108(3) 0.074(3) 0.013(3) 0.014(3) -0.062(3)
Zn1 0.0534(3) 0.0486(3) 0.0463(3) -0.0007(2) 0.0020(2) 0.0029(2)

loop_
_atom_type_symbol
_atom_type_description
_atom_type_scat_dispersion_real
_atom_type_scat_dispersion_imag
_atom_type_scat_source
C C 0.0033 0.0016 'International Tables Vol C Tables 4.2.6.8 and 6.1.1.4'
N N 0.0061 0.0033 'International Tables Vol C Tables 4.2.6.8 and 6.1.1.4'
O O 0.0106 0.0060 'International Tables Vol C Tables 4.2.6.8 and 6.1.1.4'
Zn Zn 0.2839 1.4301 'International Tables Vol C Tables 4.2.6.8 and 6.1.1.4'
H H 0.0000 0.0000 'International Tables Vol C Tables 4.2.6.8 and 6.1.1.4'

loop_
_geom_angle_atom_site_label_1
_geom_angle_atom_site_label_2
_geom_angle_atom_site_label_3
_geom_angle
_geom_angle_site_symmetry_1
_geom_angle_site_symmetry_3
O3 C44 O4 115.2(16) . .
O3 C44 C41 106(2) . .
O4 C44 C41 138.6(17) . .
O3 C44' O4' 122.2(14) . .
O3 C44' C41 98.7(16) . .
O4' C44' C41 137.2(13) . .
N1 C1 C2 123.4(5) . .
N1 C1 H1 118.3 . .
C2 C1 H1 118.3 . .
C3 C2 C1 121.8(5) . .
C3 C2 H2 119.1 . .
C1 C2 H2 119.1 . .
C2 C3 C4 113.6(5) . .
C2 C3 C6 122.9(4) . .
C4 C3 C6 123.5(4) . .
C5 C4 C3 121.8(5) . .
C5 C4 H4 119.1 . .
C3 C4 H4 119.1 . .
N1 C5 C4 124.0(5) . .
N1 C5 H5 118.0 . .
C4 C5 H5 118.0 . .
C7 C6 C11 117.0(4) . .
C7 C6 C3 119.8(4) . .
C11 C6 C3 123.3(4) . .
C6 C7 C8 121.5(5) . .
C6 C7 H7 119.3 . .
C8 C7 H7 119.3 . .
C9 C8 C7 121.0(5) . .
C9 C8 H8 119.5 . .
C7 C8 H8 119.5 . .
C8 C9 C10 117.5(4) . .
C8 C9 N2 121.8(4) . .
C10 C9 N2 120.7(4) . .
C11 C10 C9 120.4(4) . .
C11 C10 H10 119.8 . .
C9 C10 H10 119.8 . .
C10 C11 C6 122.6(5) . .
C10 C11 H11 118.7 . .
C6 C11 H11 118.7 . .
C13 C12 C13 117.3(6) . 2_775
C13 C12 N2 121.1(3) . .
C13 C12 N2 121.5(3) 2_775 .
C12 C13 C14 121.0(5) . .
C12 C13 H13 119.5 . .
C14 C13 H13 119.5 . .
C15 C14 C13 122.3(5) . .
C15 C14 H14 118.9 . .
C13 C14 H14 118.9 . .
C14 C15 C14 116.0(6) 2_775 .
C14 C15 C16 122.0(3) 2_775 .
C14 C15 C16 122.0(3) . .
C17 C16 C17 114.6(6) . 2_775
C17 C16 C15 122.7(3) . .
C17 C16 C15 122.7(3) 2_775 .
C18 C17 C16 123.2(5) . .
C18 C17 H17 118.4 . .
C16 C17 H17 118.4 . .
C19 C18 C17 119.7(5) . .
C19 C18 H18 120.1 . .
C17 C18 H18 120.1 . .
C18 C19 C18 119.6(6) 2_775 .
C18 C19 N3 120.5(3) 2_775 .
C18 C19 N3 119.9(3) . .
C21 C20 C25 118.1(4) . .
C21 C20 N3 121.1(4) . .
C25 C20 N3 120.8(4) . .
C20 C21 C22 121.3(5) . .
C20 C21 H21 119.4 . .
C22 C21 H21 119.4 . .
C21 C22 C23 121.3(5) . .
C21 C22 H22 119.4 . .
C23 C22 H22 119.4 . .
C22 C23 C24 116.7(5) . .
C22 C23 C26 119.9(5) . .
C24 C23 C26 123.4(5) . .
C25 C24 C23 121.0(5) . .
C25 C24 H24 119.5 . .
C23 C24 H24 119.5 . .
C24 C25 C20 121.5(5) . .
C24 C25 H25 119.2 . .
C20 C25 H25 119.2 . .
C27 C26 C30 116.4(4) . .
C27 C26 C23 121.5(4) . .
C30 C26 C23 122.0(4) . .
C26 C27 C28 119.6(4) . .
C26 C27 H27 120.2 . .
C28 C27 H27 120.2 . .
N4 C28 C27 122.8(4) . .
N4 C28 H28 118.6 . .
C27 C28 H28 118.6 . .
N4 C29 C30 123.4(4) . .
N4 C29 H29 118.3 . .
C30 C29 H29 118.3 . .
C29 C30 C26 119.6(4) . .
C29 C30 H30 120.2 . .
C26 C30 H30 120.2 . .
O2 C31 O1 125.9(5) . .
O2 C31 C32 120.8(6) . .
O1 C31 C32 113.1(6) . .
C33 C32 C37 117.7(6) . .
C33 C32 C31 120.0(6) . .
C37 C32 C31 122.3(6) . .
C32 C33 C34 123.1(7) . .
C32 C33 H33 118.5 . .
C34 C33 H33 118.5 . .
C33 C34 C35 120.5(8) . .
C33 C34 H34 119.8 . .
C35 C34 H34 119.8 . .
C36 C35 C34 115.8(7) . .
C36 C35 C38 122.5(7) . .
C34 C35 C38 121.6(7) . .
C35 C36 C37 124.6(8) . .
C35 C36 H36 117.7 . .
C37 C36 H36 117.7 . .
C36 C37 C32 118.2(8) . .
C36 C37 H37 120.9 . .
C32 C37 H37 120.9 . .
C39 C38 C43 120.0 . .
C39 C38 C35 121.3(4) . .
C43 C38 C35 118.5(4) . .
C40 C39 C38 120.0 . .
C40 C39 H39 120.0 . .
C38 C39 H39 120.0 . .
C39 C40 C41 120.0 . .
C39 C40 H40 120.0 . .
C41 C40 H40 120.0 . .
C42 C41 C40 120.0 . .
C42 C41 C44 143.6(9) . .
C40 C41 C44 96.4(9) . .
C42 C41 C44' 89.6(7) . .
C40 C41 C44' 150.3(7) . .
C44 C41 C44' 54.0(9) . .
C41 C42 C43 120.0 . .
C41 C42 H42 120.0 . .
C43 C42 H42 120.0 . .
C42 C43 C38 120.0 . .
C42 C43 H43 120.0 . .
C38 C43 H43 120.0 . .
C1 N1 C5 115.3(3) . .
C1 N1 Zn1 120.3(2) . .
C5 N1 Zn1 124.3(2) . .
C9 N2 C9 121.9(4) 2_775 .
C9 N2 C12 119.07(18) 2_775 .
C9 N2 C12 119.0(2) . .
C19 N3 C20 121.1(3) . .
C19 N3 C20 120.3(3) . 2_775
C20 N3 C20 118.6(4) . 2_775
C28 N4 C29 118.1(4) . .
C28 N4 Zn1 120.9(2) . 2_676
C29 N4 Zn1 121.0(3) . 2_676
C31 O1 Zn1 111.9(3) . .
C44' O3 C44 87.2(13) . .
C44' O3 Zn1 131.5(10) . 8_576
C44 O3 Zn1 116.9(13) . 8_576
O3 Zn1 O1 104.6 8_675 .
O3 Zn1 N1 106.5 8_675 .
O1 Zn1 N1 106.0 . .
O3 Zn1 N4 107.4 8_675 2_674
O1 Zn1 N4 122.6 . 2_674
N1 Zn1 N4 108.7 . 2_674

loop_
_geom_bond_atom_site_label_1
_geom_bond_atom_site_label_2
_geom_bond_distance
_geom_bond_site_symmetry_2
C44 O3 1.14(2) .
C44 O4 1.20(3) .
C44 C41 1.63(2) .
O4' C44' 1.21(2) .
C44' O3 1.11(2) .
C44' C41 1.77(2) .
C1 N1 1.306(6) .
C1 C2 1.384(7) .
C1 H1 0.9300 .
C2 C3 1.359(7) .
C2 H2 0.9300 .
C3 C4 1.367(7) .
C3 C6 1.466(6) .
C4 C5 1.364(7) .
C4 H4 0.9300 .
C5 N1 1.313(5) .
C5 H5 0.9300 .
C6 C7 1.364(7) .
C6 C11 1.377(6) .
C7 C8 1.395(7) .
C7 H7 0.9300 .
C8 C9 1.367(6) .
C8 H8 0.9300 .
C9 C10 1.396(6) .
C9 N2 1.403(4) .
C10 C11 1.361(6) .
C10 H10 0.9300 .
C11 H11 0.9300 .
C12 C13 1.369(6) .
C12 C13 1.369(6) 2_775
C12 N2 1.426(6) .
C13 C14 1.379(7) .
C13 H13 0.9300 .
C14 C15 1.369(6) .
C14 H14 0.9300 .
C15 C14 1.369(6) 2_775
C15 C16 1.479(9) .
C16 C17 1.384(6) .
C16 C17 1.384(6) 2_775
C17 C18 1.368(7) .
C17 H17 0.9300 .
C18 C19 1.361(6) .
C18 H18 0.9300 .
C19 C18 1.361(6) 2_775
C19 N3 1.422(6) .
C20 C21 1.359(7) .
C20 C25 1.374(7) .
C20 N3 1.424(5) .
C21 C22 1.373(7) .
C21 H21 0.9300 .
C22 C23 1.386(7) .
C22 H22 0.9300 .
C23 C24 1.394(7) .
C23 C26 1.461(6) .
C24 C25 1.362(7) .
C24 H24 0.9300 .
C25 H25 0.9300 .
C26 C27 1.394(6) .
C26 C30 1.397(6) .
C27 C28 1.399(6) .
C27 H27 0.9300 .
C28 N4 1.308(6) .
C28 H28 0.9300 .
C29 N4 1.335(5) .
C29 C30 1.373(6) .
C29 H29 0.9300 .
C30 H30 0.9300 .
C31 O2 1.199(7) .
C31 O1 1.269(7) .
C31 C32 1.516(8) .
C32 C33 1.313(9) .
C32 C37 1.377(9) .
C33 C34 1.373(8) .
C33 H33 0.9300 .
C34 C35 1.375(10) .
C34 H34 0.9300 .
C35 C36 1.312(11) .
C35 C38 1.471(6) .
C36 C37 1.389(9) .
C36 H36 0.9300 .
C37 H37 0.9300 .
C38 C39 1.3900 .
C38 C43 1.3900 .
C39 C40 1.3900 .
C39 H39 0.9300 .
C40 C41 1.3900 .
C40 H40 0.9300 .
C41 C42 1.3900 .
C42 C43 1.3900 .
C42 H42 0.9300 .
C43 H43 0.9300 .
N1 Zn1 2.0501 .
N2 C9 1.402(5) 2_775
N3 C20 1.436(5) 2_775
N4 Zn1 2.057(6) 2_676
O1 Zn1 1.9491 .
O3 Zn1 1.933(3) 8_576
Zn1 O3 1.9334 8_675
Zn1 N4 2.0567 2_674

loop_
_geom_torsion_atom_site_label_1
_geom_torsion_atom_site_label_2
_geom_torsion_atom_site_label_3
_geom_torsion_atom_site_label_4
_geom_torsion
_geom_torsion_site_symmetry_1
_geom_torsion_site_symmetry_4
N1 C1 C2 C3 1.3(11) . .
C1 C2 C3 C4 -1.6(9) . .
C1 C2 C3 C6 179.7(6) . .
C2 C3 C4 C5 0.5(9) . .
C6 C3 C4 C5 179.1(5) . .
C3 C4 C5 N1 1.2(10) . .
C2 C3 C6 C7 -19.4(8) . .
C4 C3 C6 C7 162.1(5) . .
C2 C3 C6 C11 160.0(6) . .
C4 C3 C6 C11 -18.6(8) . .
C11 C6 C7 C8 0.4(8) . .
C3 C6 C7 C8 179.7(5) . .
C6 C7 C8 C9 0.4(8) . .
C7 C8 C9 C10 -1.7(7) . .
C7 C8 C9 N2 178.7(4) . .
C8 C9 C10 C11 2.2(7) . .
N2 C9 C10 C11 -178.2(4) . .
C9 C10 C11 C6 -1.5(8) . .
C7 C6 C11 C10 0.2(7) . .
C3 C6 C11 C10 -179.1(5) . .
C13 C12 C13 C14 1.2(4) 2_775 .
N2 C12 C13 C14 -178.9(4) . .
C12 C13 C14 C15 -2.6(8) . .
C13 C14 C15 C14 1.3(4) . 2_775
C13 C14 C15 C16 -178.7(4) . .
C14 C15 C16 C17 -173.3(4) 2_775 .
C14 C15 C16 C17 6.7(4) . .
C14 C15 C16 C17 6.7(4) 2_775 2_775
C14 C15 C16 C17 -173.3(4) . 2_775
C17 C16 C17 C18 -0.2(4) 2_775 .
C15 C16 C17 C18 179.8(4) . .
C16 C17 C18 C19 0.4(8) . .
C17 C18 C19 C18 -0.2(4) . 2_775
C17 C18 C19 N3 179.9(4) . .
C25 C20 C21 C22 0.0(9) . .
N3 C20 C21 C22 -179.5(5) . .
C20 C21 C22 C23 2.7(9) . .
C21 C22 C23 C24 -3.5(9) . .
C21 C22 C23 C26 176.5(5) . .
C22 C23 C24 C25 1.7(9) . .
C26 C23 C24 C25 -178.3(5) . .
C23 C24 C25 C20 1.0(9) . .
C21 C20 C25 C24 -1.8(9) . .
N3 C20 C25 C24 177.7(5) . .
C22 C23 C26 C27 -34.0(8) . .
C24 C23 C26 C27 146.0(6) . .
C22 C23 C26 C30 149.5(6) . .
C24 C23 C26 C30 -30.5(8) . .
C30 C26 C27 C28 -3.4(8) . .
C23 C26 C27 C28 179.9(5) . .
C26 C27 C28 N4 0.9(8) . .
N4 C29 C30 C26 -1.2(8) . .
C27 C26 C30 C29 3.6(8) . .
C23 C26 C30 C29 -179.8(5) . .
O2 C31 C32 C33 4.6(11) . .
O1 C31 C32 C33 -179.8(7) . .
O2 C31 C32 C37 -173.3(8) . .
O1 C31 C32 C37 2.3(11) . .
C37 C32 C33 C34 -2.6(14) . .
C31 C32 C33 C34 179.3(8) . .
C32 C33 C34 C35 -0.1(15) . .
C33 C34 C35 C36 3.4(14) . .
C33 C34 C35 C38 -175.4(7) . .
C34 C35 C36 C37 -4.1(16) . .
C38 C35 C36 C37 174.7(8) . .
C35 C36 C37 C32 1.4(16) . .
C33 C32 C37 C36 2.0(14) . .
C31 C32 C37 C36 180.0(8) . .
C36 C35 C38 C39 -166.0(8) . .
C34 C35 C38 C39 12.6(10) . .
C36 C35 C38 C43 19.1(11) . .
C34 C35 C38 C43 -162.2(7) . .
C43 C38 C39 C40 0.0 . .
C35 C38 C39 C40 -174.8(4) . .
C38 C39 C40 C41 0.0 . .
C39 C40 C41 C42 0.0 . .
C39 C40 C41 C44 178.8(7) . .
C39 C40 C41 C44' -179.1(11) . .
O3 C44 C41 C42 23(2) . .
O4 C44 C41 C42 -150.2(18) . .
O3 C44 C41 C40 -155.6(11) . .
O4 C44 C41 C40 32(2) . .
O3 C44 C41 C44' 25.6(11) . .
O4 C44 C41 C44' -147(3) . .
O3 C44' C41 C42 152.9(10) . .
O4' C44' C41 C42 -44(2) . .
O3 C44' C41 C40 -27.9(19) . .
O4' C44' C41 C40 135.5(18) . .
O3 C44' C41 C44 -25.4(11) . .
O4' C44' C41 C44 138(3) . .
C40 C41 C42 C43 0.0 . .
C44 C41 C42 C43 -178.0(12) . .
C44' C41 C42 C43 179.6(6) . .
C41 C42 C43 C38 0.0 . .
C39 C38 C43 C42 0.0 . .
C35 C38 C43 C42 175.0(4) . .
C2 C1 N1 C5 0.4(8) . .
C2 C1 N1 Zn1 -176.9(5) . .
C4 C5 N1 C1 -1.7(8) . .
C4 C5 N1 Zn1 175.6(5) . .
C8 C9 N2 C9 32.8(5) . 2_775
C10 C9 N2 C9 -146.9(5) . 2_775
C8 C9 N2 C12 -146.3(4) . .
C10 C9 N2 C12 34.0(5) . .
C13 C12 N2 C9 49.7(4) . 2_775
C13 C12 N2 C9 -130.4(4) 2_775 2_775
C13 C12 N2 C9 -131.1(4) . .
C13 C12 N2 C9 48.7(4) 2_775 .
C18 C19 N3 C20 -134.8(4) 2_775 .
C18 C19 N3 C20 45.0(4) . .
C18 C19 N3 C20 44.7(4) 2_775 2_775
C18 C19 N3 C20 -135.4(4) . 2_775
C21 C20 N3 C19 -144.5(4) . .
C25 C20 N3 C19 36.0(6) . .
C21 C20 N3 C20 35.9(5) . 2_775
C25 C20 N3 C20 -143.6(6) . 2_775
C27 C28 N4 C29 1.7(7) . .
C27 C28 N4 Zn1 -176.9(4) . 2_676
C30 C29 N4 C28 -1.5(7) . .
C30 C29 N4 Zn1 177.1(4) . 2_676
O2 C31 O1 Zn1 -7.8(8) . .
C32 C31 O1 Zn1 176.8(4) . .
O4' C44' O3 C44 -137(2) . .
C41 C44' O3 C44 30.0(12) . .
O4' C44' O3 Zn1 -13(3) . 8_576
C41 C44' O3 Zn1 154.1(4) . 8_576
O4 C44 O3 C44' 141.0(19) . .
C41 C44 O3 C44' -33.8(12) . .
O4 C44 O3 Zn1 5(2) . 8_576
C41 C44 O3 Zn1 -169.7(5) . 8_576
C31 O1 Zn1 O3 -169.3(3) . 8_675
C31 O1 Zn1 N1 78.4(3) . .
C31 O1 Zn1 N4 -47.0(3) . 2_674
C1 N1 Zn1 O3 35.5(4) . 8_675
C5 N1 Zn1 O3 -141.6(3) . 8_675
C1 N1 Zn1 O1 146.5(4) . .
C5 N1 Zn1 O1 -30.6(3) . .
C1 N1 Zn1 N4 -79.9(4) . 2_674
C5 N1 Zn1 N4 102.9(3) . 2_674

loop_
_platon_squeeze_void_nr
_platon_squeeze_void_average_x
_platon_squeeze_void_average_y
_platon_squeeze_void_average_z
_platon_squeeze_void_volume
_platon_squeeze_void_count_electrons
_platon_squeeze_void_content
1 0.176 -0.018 0.131 3532 1205 ' '
